data_7245481
loop_
_publ_author_name
'Long, J\'er\^ome'
'Lyubov, Dmitry'
'Kissel, Alexander'
'Gogolev, Ilia A.'
'Tyutyunov, Andrey A.'
'Nelyubina, Yulia V.'
'Salles, Fabrice'
'Guari, Yannick'
'Cherkasov, Anton'
'Larionova, Joulia'
'Trifonov, Alexander'

_publ_section_title
;
 Effect on the geometry over the slow relaxation of the magnetization in a
 series of Erbium(III) complexes based on halogenated ligands.
;
_journal_name_full CrystEngComm
_journal_paper_doi 10.1039/D2CE00856D
_journal_year 2022
_chemical_formula_moiety 'C60 H66 Br6 Er N3'
_chemical_formula_sum 'C60 H66 Br6 Er N3'
_chemical_formula_weight 1475.87
_space_group_crystal_system triclinic
_space_group_IT_number 2
_space_group_name_Hall '-P 1'
_space_group_name_H-M_alt 'P -1'
_atom_sites_solution_hydrogens geom
_atom_sites_solution_primary dual
_atom_sites_solution_secondary difmap
_audit_creation_method SHELXL-2018/3
_audit_update_record
;
2022-05-24 deposited with the CCDC.	2022-09-14 downloaded from the CCDC.
;
_cell_angle_alpha 106.146(2)
_cell_angle_beta 102.283(2)
_cell_angle_gamma 101.556(2)
_cell_formula_units_Z 4
_cell_length_a 16.6814(8)
_cell_length_b 18.4271(9)
_cell_length_c 20.8840(10)
_cell_measurement_reflns_used 9984
_cell_measurement_temperature 100(2)
_cell_measurement_theta_max 26.07
_cell_measurement_theta_min 2.57
_cell_volume 5790.3(5)
_computing_cell_refinement 'Saint 8.37a'
_computing_data_collection APEX4
_computing_data_reduction 'Saint 8.37a'
_computing_structure_refinement 'SHELXL 2018/3'
_computing_structure_solution 'SHELXT 2018/2'
_diffrn_ambient_temperature 100(2)
_diffrn_measured_fraction_theta_full 0.998
_diffrn_measured_fraction_theta_max 0.998
_diffrn_measurement_device_type 'Bruker D8 Quest (CMOS)'
_diffrn_measurement_method '\w scans'
_diffrn_radiation_type MoK\a
_diffrn_radiation_wavelength 0.71073
_diffrn_reflns_av_R_equivalents 0.0702
_diffrn_reflns_av_unetI/netI 0.0859
_diffrn_reflns_Laue_measured_fraction_full 0.998
_diffrn_reflns_Laue_measured_fraction_max 0.998
_diffrn_reflns_limit_h_max 19
_diffrn_reflns_limit_h_min -19
_diffrn_reflns_limit_k_max 21
_diffrn_reflns_limit_k_min -21
_diffrn_reflns_limit_l_max 24
_diffrn_reflns_limit_l_min -24
_diffrn_reflns_number 65945
_diffrn_reflns_point_group_measured_fraction_full 0.998
_diffrn_reflns_point_group_measured_fraction_max 0.998
_diffrn_reflns_theta_full 25.027
_diffrn_reflns_theta_max 25.027
_diffrn_reflns_theta_min 1.996
_diffrn_source 'microfocus source'
_exptl_absorpt_coefficient_mu 5.629
_exptl_absorpt_correction_T_max 0.684
_exptl_absorpt_correction_T_min 0.528
_exptl_absorpt_correction_type multi-scan
_exptl_absorpt_process_details SADABS
_exptl_crystal_colour colourless
_exptl_crystal_density_diffrn 1.693
_exptl_crystal_description prism
_exptl_crystal_F_000 2900
_exptl_crystal_size_max 0.150
_exptl_crystal_size_mid 0.090
_exptl_crystal_size_min 0.040
_refine_diff_density_max 1.908
_refine_diff_density_min -1.512
_refine_diff_density_rms 0.172
_refine_ls_extinction_method none
_refine_ls_goodness_of_fit_ref 1.055
_refine_ls_hydrogen_treatment constr
_refine_ls_matrix_type full
_refine_ls_number_parameters 1330
_refine_ls_number_reflns 20392
_refine_ls_number_restraints 49
_refine_ls_restrained_S_all 1.054
_refine_ls_R_factor_all 0.0898
_refine_ls_R_factor_gt 0.0531
_refine_ls_shift/su_max 0.002
_refine_ls_shift/su_mean 0.000
_refine_ls_structure_factor_coef Fsqd
_refine_ls_weighting_details 'w=1/[\s^2^(Fo^2^)+(0.0198P)^2^+43.7056P] where P=(Fo^2^+2Fc^2^)/3'
_refine_ls_weighting_scheme calc
_refine_ls_wR_factor_gt 0.0924
_refine_ls_wR_factor_ref 0.1039
_reflns_Friedel_coverage 0.000
_reflns_number_gt 14292
_reflns_number_total 20392
_reflns_threshold_expression 'I > 2\s(I)'
_cod_data_source_file d2ce00856d2.cif
_cod_data_source_block ern3br
_cod_database_code 7245481
_shelx_shelxl_version_number 2018/3
_shelx_space_group_comment
;
The symmetry employed for this shelxl refinement is uniquely defined
by the following loop, which should always be used as a source of
symmetry information in preference to the above space-group names.
They are only intended as comments.
;
_shelx_estimated_absorpt_t_min 0.486
_shelx_estimated_absorpt_t_max 0.806

loop_
_space_group_symop_operation_xyz
'x, y, z'
'-x, -y, -z'

loop_
_atom_site_label
_atom_site_type_symbol
_atom_site_fract_x
_atom_site_fract_y
_atom_site_fract_z
_atom_site_U_iso_or_equiv
_atom_site_adp_type
_atom_site_occupancy
_atom_site_site_symmetry_order
_atom_site_calc_flag
_atom_site_refinement_flags_posn
_atom_site_refinement_flags_adp
_atom_site_refinement_flags_occupancy
_atom_site_disorder_assembly
_atom_site_disorder_group
Er1A Er 0.32355(2) 0.36626(2) 0.81983(2) 0.01728(9) Uani 1 1 d . . . . .
Br1A Br 0.30304(5) 0.27423(5) 0.66318(4) 0.02561(19) Uani 1 1 d . . . . .
Br2A Br 0.37321(5) 0.34194(5) 0.96136(4) 0.02439(19) Uani 1 1 d . . . . .
Br3A Br 0.17508(5) 0.21068(4) 0.76283(4) 0.02440(19) Uani 1 1 d . . . . .
Br4A Br 0.36506(5) 0.53712(4) 0.92241(4) 0.02505(19) Uani 1 1 d . . . . .
Br5A Br 0.17445(5) 0.38415(5) 0.71336(4) 0.02606(19) Uani 1 1 d . . . . .
Br6A Br 0.52296(5) 0.43233(5) 0.88394(4) 0.0276(2) Uani 1 1 d . . . . .
N1A N 0.3920(4) 0.2666(3) 0.8112(3) 0.0181(14) Uani 1 1 d . . . . .
N2A N 0.2196(4) 0.3779(3) 0.8799(3) 0.0171(14) Uani 1 1 d . . . . .
N3A N 0.3779(4) 0.4617(3) 0.7749(3) 0.0180(14) Uani 1 1 d . . . . .
C1A C 0.4215(5) 0.2338(4) 0.7554(4) 0.0217(18) Uani 1 1 d . . . . .
C2A C 0.3947(5) 0.2320(4) 0.6869(4) 0.0192(17) Uani 1 1 d . . . . .
C3A C 0.4345(5) 0.2008(4) 0.6385(4) 0.0242(19) Uani 1 1 d . . . . .
H3AA H 0.415987 0.201245 0.592405 0.029 Uiso 1 1 calc R U . . .
C4A C 0.5021(5) 0.1684(4) 0.6563(4) 0.0244(19) Uani 1 1 d . . . . .
C5A C 0.5270(5) 0.1666(4) 0.7236(4) 0.0262(19) Uani 1 1 d . . . . .
H5AA H 0.571101 0.143245 0.736173 0.031 Uiso 1 1 calc R U . . .
C6A C 0.4875(5) 0.1993(4) 0.7733(4) 0.0213(18) Uani 1 1 d . . . . .
C7A C 0.5014(5) 0.2112(4) 0.8467(4) 0.0196(17) Uani 1 1 d . . . . .
C8A C 0.5566(5) 0.1924(4) 0.8963(4) 0.0227(18) Uani 1 1 d . . . . .
H8AA H 0.594142 0.162786 0.882326 0.027 Uiso 1 1 calc R U . . .
C9A C 0.5572(5) 0.2166(4) 0.9658(4) 0.0207(18) Uani 1 1 d . . . . .
C10A C 0.5016(5) 0.2609(4) 0.9856(4) 0.0241(19) Uani 1 1 d . . . . .
H10A H 0.501811 0.278608 1.032944 0.029 Uiso 1 1 calc R U . . .
C11A C 0.4468(5) 0.2787(4) 0.9364(4) 0.0211(18) Uani 1 1 d . . . . .
C12A C 0.4427(4) 0.2531(4) 0.8652(4) 0.0179(17) Uani 1 1 d . . . . .
C13A C 0.5503(5) 0.1416(5) 0.6027(4) 0.032(2) Uani 1 1 d . . . . .
C14A C 0.4884(6) 0.1009(6) 0.5299(4) 0.046(3) Uani 1 1 d . . . . .
H14A H 0.446182 0.055397 0.529709 0.069 Uiso 1 1 calc R U . . .
H14B H 0.520016 0.083442 0.496757 0.069 Uiso 1 1 calc R U . . .
H14C H 0.459182 0.137875 0.516452 0.069 Uiso 1 1 calc R U . . .
C15A C 0.6012(6) 0.0872(6) 0.6207(5) 0.052(3) Uani 1 1 d . . . . .
H15A H 0.562585 0.040203 0.621847 0.077 Uiso 1 1 calc R U . . .
H15B H 0.643116 0.114298 0.666378 0.077 Uiso 1 1 calc R U . . .
H15C H 0.630870 0.071819 0.585501 0.077 Uiso 1 1 calc R U . . .
C16A C 0.6102(7) 0.2148(6) 0.6008(6) 0.066(3) Uani 1 1 d . . . . .
H16A H 0.649630 0.243988 0.647262 0.099 Uiso 1 1 calc R U . . .
H16B H 0.576684 0.248300 0.585901 0.099 Uiso 1 1 calc R U . . .
H16C H 0.642819 0.199282 0.567907 0.099 Uiso 1 1 calc R U . . .
C17A C 0.6159(5) 0.1935(5) 1.0199(4) 0.029(2) Uani 1 1 d . . . . .
C18A C 0.7041(6) 0.2048(6) 1.0091(5) 0.051(3) Uani 1 1 d . . . . .
H18A H 0.700264 0.170243 0.962810 0.077 Uiso 1 1 calc R U . . .
H18B H 0.741883 0.191865 1.044544 0.077 Uiso 1 1 calc R U . . .
H18C H 0.727223 0.259669 1.013137 0.077 Uiso 1 1 calc R U . . .
C19A C 0.6231(6) 0.2417(5) 1.0946(4) 0.041(2) Uani 1 1 d . . . . .
H19A H 0.642770 0.297836 1.101420 0.061 Uiso 1 1 calc R U . . .
H19B H 0.664045 0.227944 1.127173 0.061 Uiso 1 1 calc R U . . .
H19C H 0.567118 0.230177 1.103101 0.061 Uiso 1 1 calc R U . . .
C20A C 0.5781(7) 0.1071(5) 1.0090(5) 0.057(3) Uani 1 1 d . . . . .
H20A H 0.573387 0.075269 0.961465 0.086 Uiso 1 1 calc R U . . .
H20B H 0.521268 0.099613 1.016268 0.086 Uiso 1 1 calc R U . . .
H20C H 0.615190 0.090937 1.042205 0.086 Uiso 1 1 calc R U . . .
C21A C 0.1535(4) 0.3176(4) 0.8795(4) 0.0172(17) Uani 1 1 d . . . . .
C22A C 0.1229(5) 0.2406(4) 0.8351(4) 0.0237(18) Uani 1 1 d . . . . .
C23A C 0.0578(5) 0.1880(4) 0.8429(4) 0.027(2) Uani 1 1 d . . . . .
H23A H 0.037925 0.135784 0.811015 0.033 Uiso 1 1 calc R U . . .
C24A C 0.0198(5) 0.2092(5) 0.8967(4) 0.030(2) Uani 1 1 d . . . . .
C25A C 0.0501(5) 0.2867(5) 0.9422(4) 0.028(2) Uani 1 1 d . . . . .
H25A H 0.026503 0.302878 0.979591 0.033 Uiso 1 1 calc R U . . .
C26A C 0.1139(5) 0.3398(4) 0.9331(4) 0.0223(18) Uani 1 1 d . . . . .
C27A C 0.1606(5) 0.4216(4) 0.9713(4) 0.0196(17) Uani 1 1 d . . . . .
C28A C 0.1559(5) 0.4778(5) 1.0305(4) 0.0241(19) Uani 1 1 d . . . . .
H28A H 0.113500 0.464262 1.052453 0.029 Uiso 1 1 calc R U . . .
C29A C 0.2119(5) 0.5526(4) 1.0577(4) 0.0214(18) Uani 1 1 d . . . . .
C30A C 0.2737(5) 0.5709(4) 1.0244(4) 0.0186(17) Uani 1 1 d . . . . .
H30A H 0.312774 0.621881 1.042180 0.022 Uiso 1 1 calc R U . . .
C31A C 0.2789(5) 0.5163(4) 0.9662(4) 0.0196(17) Uani 1 1 d . . . . .
C32A C 0.2231(4) 0.4409(4) 0.9384(4) 0.0165(17) Uani 1 1 d . . . . .
C33A C -0.0518(6) 0.1472(5) 0.9047(5) 0.044(3) Uani 1 1 d . . . . .
C34A C -0.0170(7) 0.0786(5) 0.9149(6) 0.055(3) Uani 1 1 d . . . . .
H34A H -0.062989 0.037449 0.916661 0.083 Uiso 1 1 calc R U . . .
H34B H 0.029087 0.097662 0.958536 0.083 Uiso 1 1 calc R U . . .
H34C H 0.005129 0.057109 0.875984 0.083 Uiso 1 1 calc R U . . .
C35A C -0.0836(7) 0.1809(6) 0.9666(6) 0.063(3) Uani 1 1 d . . . . .
H35A H -0.127453 0.139385 0.970435 0.094 Uiso 1 1 calc R U . . .
H35B H -0.108030 0.223339 0.960047 0.094 Uiso 1 1 calc R U . . .
H35C H -0.035853 0.201623 1.009253 0.094 Uiso 1 1 calc R U . . .
C36A C -0.1265(6) 0.1175(6) 0.8391(6) 0.058(3) Uani 1 1 d . . . . .
H36A H -0.172808 0.079159 0.843970 0.087 Uiso 1 1 calc R U . . .
H36B H -0.108029 0.092449 0.799045 0.087 Uiso 1 1 calc R U . . .
H36C H -0.146914 0.161799 0.832034 0.087 Uiso 1 1 calc R U . . .
C37A C 0.2058(5) 0.6154(5) 1.1235(4) 0.027(2) Uani 1 1 d . . . . .
C38A C 0.1137(6) 0.6220(5) 1.1074(4) 0.040(2) Uani 1 1 d . . . . .
H38A H 0.107845 0.662710 1.146382 0.060 Uiso 1 1 calc R U . . .
H38B H 0.074156 0.571450 1.100305 0.060 Uiso 1 1 calc R U . . .
H38C H 0.100446 0.635970 1.065096 0.060 Uiso 1 1 calc R U . . .
C39A C 0.2646(6) 0.6880(6) 1.1419(5) 0.050(3) Uani 1 1 d . . . . .
H39A H 0.258136 0.724315 1.183465 0.074 Uiso 1 1 calc R U . . .
H39B H 0.254702 0.709001 1.103521 0.074 Uiso 1 1 calc R U . . .
H39C H 0.322511 0.681819 1.151574 0.074 Uiso 1 1 calc R U . . .
C40A C 0.2200(6) 0.5803(6) 1.1831(4) 0.050(3) Uani 1 1 d . . . . .
H40A H 0.215232 0.616798 1.225383 0.076 Uiso 1 1 calc R U . . .
H40B H 0.276958 0.571972 1.191772 0.076 Uiso 1 1 calc R U . . .
H40C H 0.176745 0.529980 1.169654 0.076 Uiso 1 1 calc R U . . .
C41A C 0.3313(5) 0.4930(4) 0.7310(4) 0.0200(17) Uani 1 1 d . . . . .
C42A C 0.2450(5) 0.4704(4) 0.6980(4) 0.0191(17) Uani 1 1 d . . . . .
C43A C 0.2078(5) 0.5079(4) 0.6568(4) 0.0261(19) Uani 1 1 d . . . . .
H43A H 0.148191 0.489374 0.634366 0.031 Uiso 1 1 calc R U . . .
C44A C 0.2573(5) 0.5736(4) 0.6475(4) 0.0243(19) Uani 1 1 d . . . . .
C45A C 0.3447(5) 0.5980(5) 0.6807(4) 0.027(2) Uani 1 1 d . . . . .
H45A H 0.379598 0.641714 0.674771 0.033 Uiso 1 1 calc R U . . .
C46A C 0.3817(5) 0.5594(4) 0.7226(4) 0.0220(18) Uani 1 1 d . . . . .
C47A C 0.4672(5) 0.5732(4) 0.7656(4) 0.0217(18) Uani 1 1 d . . . . .
C48A C 0.5464(5) 0.6284(5) 0.7827(4) 0.0255(19) Uani 1 1 d . . . . .
H48A H 0.550826 0.667943 0.761585 0.031 Uiso 1 1 calc R U . . .
C49A C 0.6187(5) 0.6270(4) 0.8294(4) 0.0217(18) Uani 1 1 d . . . . .
C50A C 0.6092(5) 0.5659(4) 0.8584(4) 0.0211(18) Uani 1 1 d . . . . .
H50A H 0.657626 0.562464 0.889684 0.025 Uiso 1 1 calc R U . . .
C51A C 0.5335(5) 0.5124(4) 0.8428(4) 0.0202(18) Uani 1 1 d . . . . .
C52A C 0.4597(5) 0.5124(4) 0.7960(4) 0.0199(17) Uani 1 1 d . . . . .
C53A C 0.2115(5) 0.6193(5) 0.6065(5) 0.036(2) Uani 1 1 d . . . . .
C54A C 0.1418(7) 0.5627(6) 0.5420(5) 0.071(4) Uani 1 1 d . . . . .
H54A H 0.114061 0.592727 0.516698 0.106 Uiso 1 1 calc R U . . .
H54B H 0.099376 0.530137 0.555966 0.106 Uiso 1 1 calc R U . . .
H54C H 0.167088 0.528979 0.511965 0.106 Uiso 1 1 calc R U . . .
C55A C 0.1730(7) 0.6707(7) 0.6551(6) 0.064(3) Uani 1 1 d . . . . .
H55A H 0.141475 0.698759 0.630017 0.096 Uiso 1 1 calc R U . . .
H55B H 0.218737 0.708708 0.695044 0.096 Uiso 1 1 calc R U . . .
H55C H 0.133985 0.637561 0.671306 0.096 Uiso 1 1 calc R U . . .
C56A C 0.2740(6) 0.6718(6) 0.5842(5) 0.046(3) Uani 1 1 d . . . . .
H56A H 0.243592 0.699682 0.558174 0.070 Uiso 1 1 calc R U . . .
H56B H 0.301117 0.639626 0.554564 0.070 Uiso 1 1 calc R U . . .
H56C H 0.317867 0.709985 0.625431 0.070 Uiso 1 1 calc R U . . .
C57A C 0.7051(5) 0.6873(4) 0.8474(4) 0.0214(18) Uani 1 1 d . . . . .
C58A C 0.7720(6) 0.6810(6) 0.9045(5) 0.059(3) Uani 1 1 d . . . . .
H58A H 0.782862 0.629480 0.889553 0.088 Uiso 1 1 calc R U . . .
H58B H 0.752109 0.687033 0.946085 0.088 Uiso 1 1 calc R U . . .
H58C H 0.824783 0.722449 0.915209 0.088 Uiso 1 1 calc R U . . .
C59A C 0.7358(6) 0.6815(6) 0.7844(5) 0.058(3) Uani 1 1 d . . . . .
H59A H 0.743560 0.629190 0.766030 0.087 Uiso 1 1 calc R U . . .
H59B H 0.790283 0.721488 0.797001 0.087 Uiso 1 1 calc R U . . .
H59C H 0.693563 0.690207 0.748860 0.087 Uiso 1 1 calc R U . . .
C60A C 0.6929(7) 0.7708(5) 0.8742(5) 0.055(3) Uani 1 1 d . . . . .
H60A H 0.651504 0.778648 0.837480 0.083 Uiso 1 1 calc R U . . .
H60B H 0.747661 0.810366 0.886757 0.083 Uiso 1 1 calc R U . . .
H60C H 0.671736 0.776012 0.915093 0.083 Uiso 1 1 calc R U . . .
Er1B Er 0.85381(2) 0.79562(2) 0.61865(2) 0.02368(10) Uani 1 1 d . . . . .
Br1B Br 0.75606(5) 0.65027(5) 0.48180(4) 0.0313(2) Uani 1 1 d . . . . .
Br2B Br 0.82577(5) 0.88052(5) 0.75855(4) 0.0322(2) Uani 1 1 d . . . . .
Br3B Br 0.83086(5) 0.63515(5) 0.64200(5) 0.0352(2) Uani 1 1 d . . . . .
Br4B Br 0.98073(5) 0.96901(5) 0.68456(4) 0.0299(2) Uani 1 1 d . . . . .
Br5B Br 0.97359(6) 0.70707(6) 0.55636(5) 0.0416(2) Uani 1 1 d . . . . .
Br6B Br 0.75331(5) 0.92227(5) 0.59738(4) 0.0320(2) Uani 1 1 d . . . . .
N1B N 0.7118(4) 0.7549(4) 0.6132(3) 0.0237(15) Uani 1 1 d . . . . .
N2B N 0.9672(4) 0.8038(3) 0.7109(3) 0.0223(15) Uani 1 1 d . . . . .
N3B N 0.8802(4) 0.8365(4) 0.5288(3) 0.0215(15) Uani 1 1 d . . . . .
C1B C 0.6433(5) 0.7049(4) 0.5556(4) 0.0220(18) Uani 1 1 d . . . . .
C2B C 0.6462(5) 0.6535(5) 0.4937(4) 0.0260(19) Uani 1 1 d . . . . .
C3B C 0.5734(5) 0.6068(4) 0.4419(4) 0.028(2) Uani 1 1 d . . . . .
H3BA H 0.577766 0.572136 0.400347 0.034 Uiso 1 1 calc R U . . .
C4B C 0.4925(5) 0.6101(5) 0.4501(4) 0.028(2) Uani 1 1 d . . . . .
C5B C 0.4876(5) 0.6617(4) 0.5116(4) 0.0253(19) Uani 1 1 d . . . . .
H5BA H 0.433541 0.664506 0.518103 0.030 Uiso 1 1 calc R U . . .
C6B C 0.5624(5) 0.7092(4) 0.5634(4) 0.0204(17) Uani 1 1 d . . . . .
C7B C 0.5798(5) 0.7677(4) 0.6309(4) 0.0221(18) Uani 1 1 d . . . . .
C8B C 0.5292(5) 0.8012(4) 0.6689(4) 0.0249(19) Uani 1 1 d . . . . .
H8BA H 0.468876 0.783246 0.650428 0.030 Uiso 1 1 calc R U . . .
C9B C 0.5653(5) 0.8602(5) 0.7331(4) 0.0255(19) Uani 1 1 d . . . . .
C10B C 0.6549(5) 0.8850(5) 0.7591(4) 0.027(2) Uani 1 1 d . . . . .
H10B H 0.681431 0.925662 0.802714 0.033 Uiso 1 1 calc R U . . .
C11B C 0.7044(5) 0.8509(4) 0.7217(4) 0.0241(19) Uani 1 1 d . . . . .
C12B C 0.6696(5) 0.7925(5) 0.6577(4) 0.0238(18) Uani 1 1 d . . . . .
C13B C 0.4125(5) 0.5524(5) 0.3918(4) 0.033(2) Uani 1 1 d . . . . .
C14B C 0.3301(6) 0.5654(5) 0.4069(5) 0.046(3) Uani 1 1 d . . . . .
H14D H 0.331222 0.620662 0.414803 0.068 Uiso 1 1 calc R U . . .
H14E H 0.324732 0.552303 0.448424 0.068 Uiso 1 1 calc R U . . .
H14F H 0.281313 0.531784 0.367111 0.068 Uiso 1 1 calc R U . . .
C15B C 0.4151(6) 0.4679(5) 0.3889(5) 0.045(3) Uani 1 1 d . . . . .
H15D H 0.413336 0.461618 0.433718 0.067 Uiso 1 1 calc R U . . .
H15E H 0.467843 0.458841 0.379042 0.067 Uiso 1 1 calc R U . . .
H15F H 0.365793 0.429715 0.352093 0.067 Uiso 1 1 calc R U . . .
C16B C 0.4149(5) 0.5637(5) 0.3226(4) 0.033(2) Uani 1 1 d . . . . .
H16D H 0.412750 0.617267 0.325396 0.050 Uiso 1 1 calc R U . . .
H16E H 0.365667 0.525807 0.285579 0.050 Uiso 1 1 calc R U . . .
H16F H 0.467700 0.555498 0.312475 0.050 Uiso 1 1 calc R U . . .
C17B C 0.5126(5) 0.9020(5) 0.7767(4) 0.0264(19) Uani 1 1 d . . . . .
C18B C 0.4182(6) 0.8555(5) 0.7509(4) 0.040(2) Uani 1 1 d . . . . .
H18D H 0.387121 0.881716 0.780783 0.060 Uiso 1 1 calc R U . . .
H18E H 0.412804 0.802132 0.752469 0.060 Uiso 1 1 calc R U . . .
H18F H 0.394118 0.852964 0.702980 0.060 Uiso 1 1 calc R U . . .
C19B C 0.5203(7) 0.9829(5) 0.7686(5) 0.051(3) Uani 1 1 d . . . . .
H19D H 0.487116 1.010380 0.795371 0.076 Uiso 1 1 calc R U . . .
H19E H 0.498289 0.976567 0.719427 0.076 Uiso 1 1 calc R U . . .
H19F H 0.580373 1.013620 0.785988 0.076 Uiso 1 1 calc R U . . .
C20B C 0.5445(6) 0.9107(6) 0.8521(5) 0.049(3) Uani 1 1 d . . . . .
H20D H 0.507053 0.932980 0.877463 0.074 Uiso 1 1 calc R U . . .
H20E H 0.602666 0.945846 0.871682 0.074 Uiso 1 1 calc R U . . .
H20F H 0.544492 0.859109 0.856384 0.074 Uiso 1 1 calc R U . . .
C21B C 0.9828(5) 0.7432(4) 0.7355(4) 0.0208(18) Uani 1 1 d . . . . .
C22B C 0.9350(5) 0.6647(5) 0.7138(4) 0.0259(19) Uani 1 1 d . . . . .
C23B C 0.9603(5) 0.6123(4) 0.7430(4) 0.0250(19) Uani 1 1 d . . . . .
H23B H 0.926278 0.559242 0.725817 0.030 Uiso 1 1 calc R U . . .
C24B C 1.0832(5) 0.7137(5) 0.8215(4) 0.030(2) Uani 1 1 d . . . . .
H24A H 1.134100 0.731099 0.858825 0.036 Uiso 1 1 calc R U . . .
C25B C 1.0354(5) 0.6350(5) 0.7976(4) 0.0257(19) Uani 1 1 d . . . . .
C26B C 1.0574(5) 0.7676(5) 0.7911(4) 0.0271(19) Uani 1 1 d . . . . .
C27B C 1.0922(5) 0.8495(5) 0.8038(4) 0.028(2) Uani 1 1 d . . . . .
C28B C 1.1644(5) 0.9071(5) 0.8518(4) 0.032(2) Uani 1 1 d . . . . .
H28B H 1.202189 0.893009 0.884196 0.038 Uiso 1 1 calc R U . . .
C29B C 1.1816(5) 0.9848(5) 0.8528(4) 0.0250(19) Uani 1 1 d . . . . .
C30B C 1.1261(5) 1.0025(5) 0.8017(4) 0.0274(19) Uani 1 1 d . . . . .
H30B H 1.137866 1.054394 0.799811 0.033 Uiso 1 1 calc R U . . .
C31B C 1.0553(5) 0.9458(4) 0.7546(4) 0.0241(19) Uani 1 1 d . . . . .
C32B C 1.0360(5) 0.8676(4) 0.7538(4) 0.0240(19) Uani 1 1 d . . . . .
C33B C 1.0647(5) 0.5748(5) 0.8302(4) 0.031(2) Uani 1 1 d . . . . .
C34B C 1.1604(6) 0.5828(5) 0.8326(5) 0.039(2) Uani 1 1 d . . . . .
H34D H 1.180369 0.545120 0.852570 0.058 Uiso 1 1 calc R U . . .
H34E H 1.194798 0.636306 0.861473 0.058 Uiso 1 1 calc R U . . .
H34F H 1.166122 0.571964 0.785385 0.058 Uiso 1 1 calc R U . . .
C35B C 1.0157(6) 0.4939(5) 0.7908(5) 0.044(2) Uani 1 1 d . . . . .
H35D H 1.038880 0.458724 0.812315 0.065 Uiso 1 1 calc R U . . .
H35E H 1.019148 0.481024 0.742902 0.065 Uiso 1 1 calc R U . . .
H35F H 0.955892 0.487486 0.790793 0.065 Uiso 1 1 calc R U . . .
C36B C 1.0605(6) 0.5980(5) 0.9042(5) 0.042(2) Uani 1 1 d . . . . .
H36D H 1.079350 0.561214 0.925891 0.063 Uiso 1 1 calc R U . . .
H36E H 1.001640 0.596739 0.904751 0.063 Uiso 1 1 calc R U . . .
H36F H 1.097805 0.651317 0.930139 0.063 Uiso 1 1 calc R U . . .
C37B C 1.2590(5) 1.0482(5) 0.9062(4) 0.029(2) Uani 1 1 d . . . . .
C38B C 1.2521(6) 1.1303(5) 0.9135(5) 0.049(3) Uani 1 1 d . . . . .
H38D H 1.254758 1.140987 0.870439 0.073 Uiso 1 1 calc R U . . .
H38E H 1.299282 1.168335 0.952336 0.073 Uiso 1 1 calc R U . . .
H38F H 1.197643 1.134992 0.922384 0.073 Uiso 1 1 calc R U . . .
C39B C 1.3391(6) 1.0387(6) 0.8848(5) 0.049(3) Uani 1 1 d . . . . .
H39D H 1.335767 1.047939 0.840406 0.074 Uiso 1 1 calc R U . . .
H39E H 1.343653 0.985290 0.879609 0.074 Uiso 1 1 calc R U . . .
H39F H 1.389413 1.076785 0.920532 0.074 Uiso 1 1 calc R U . . .
C40B C 1.2674(6) 1.0388(5) 0.9779(4) 0.045(3) Uani 1 1 d . . . . .
H40D H 1.216513 1.045730 0.992394 0.067 Uiso 1 1 calc R U . . .
H40E H 1.318074 1.078565 1.011863 0.067 Uiso 1 1 calc R U . . .
H40F H 1.273145 0.986260 0.975339 0.067 Uiso 1 1 calc R U . . .
C41B C 0.9341(5) 0.8138(5) 0.4884(4) 0.0243(19) Uani 1 1 d . . . . .
C42B C 0.9805(5) 0.7591(5) 0.4896(4) 0.0277(19) Uani 1 1 d . . . . .
C43B C 1.0316(5) 0.7438(5) 0.4470(4) 0.033(2) Uani 1 1 d . . . . .
H43B H 1.061330 0.705216 0.449258 0.039 Uiso 1 1 calc R U . . .
C44B C 1.0405(5) 0.7843(5) 0.4004(4) 0.031(2) Uani 1 1 d . . . . .
C45B C 0.9933(5) 0.8383(5) 0.3968(4) 0.028(2) Uani 1 1 d . . . . .
H45B H 0.997371 0.865524 0.364580 0.033 Uiso 1 1 calc R U . . .
C46B C 0.9401(5) 0.8534(5) 0.4393(4) 0.0234(19) Uani 1 1 d . . . . .
C47B C 0.8829(5) 0.9035(4) 0.4475(4) 0.0201(18) Uani 1 1 d . . . . .
C48B C 0.8545(5) 0.9513(5) 0.4117(4) 0.028(2) Uani 1 1 d . . . . .
H48B H 0.877236 0.958326 0.375150 0.034 Uiso 1 1 calc R U . . .
C49B C 0.7940(5) 0.9887(5) 0.4284(4) 0.027(2) Uani 1 1 d . . . . .
C50B C 0.7653(5) 0.9800(4) 0.4854(4) 0.0243(19) Uani 1 1 d . . . . .
H50B H 0.725818 1.007176 0.499370 0.029 Uiso 1 1 calc R U . . .
C51B C 0.7932(5) 0.9331(5) 0.5212(4) 0.0276(19) Uani 1 1 d . . . . .
C52B C 0.8504(5) 0.8910(4) 0.5023(4) 0.0215(18) Uani 1 1 d . . . . .
C53B C 1.0980(4) 0.7661(4) 0.3527(4) 0.037(2) Uani 1 1 d D U . . .
C54B C 1.0434(7) 0.7278(7) 0.2778(4) 0.037(3) Uani 0.757(17) 1 d D U P A 1
H54D H 1.012586 0.763747 0.264386 0.056 Uiso 0.757(17) 1 calc R U P A 1
H54E H 1.002283 0.679058 0.273072 0.056 Uiso 0.757(17) 1 calc R U P A 1
H54F H 1.079910 0.715727 0.247547 0.056 Uiso 0.757(17) 1 calc R U P A 1
C55B C 1.1623(8) 0.8406(6) 0.3603(7) 0.055(4) Uani 0.757(17) 1 d D U P A 1
H55D H 1.132953 0.873550 0.340159 0.082 Uiso 0.757(17) 1 calc R U P A 1
H55E H 1.204320 0.827291 0.335960 0.082 Uiso 0.757(17) 1 calc R U P A 1
H55F H 1.191419 0.869193 0.409713 0.082 Uiso 0.757(17) 1 calc R U P A 1
C56B C 1.1464(8) 0.7080(7) 0.3684(6) 0.046(4) Uani 0.757(17) 1 d D U P A 1
H56D H 1.105742 0.656778 0.357528 0.069 Uiso 0.757(17) 1 calc R U P A 1
H56E H 1.178501 0.727571 0.417780 0.069 Uiso 0.757(17) 1 calc R U P A 1
H56F H 1.186057 0.702274 0.340002 0.069 Uiso 0.757(17) 1 calc R U P A 1
C54* C 1.0540(19) 0.6934(13) 0.2893(12) 0.040(11) Uani 0.243(17) 1 d D U P A 2
H54G H 1.000490 0.699395 0.263945 0.060 Uiso 0.243(17) 1 calc R U P A 2
H54H H 1.041685 0.647257 0.303979 0.060 Uiso 0.243(17) 1 calc R U P A 2
H54I H 1.091318 0.686473 0.258959 0.060 Uiso 0.243(17) 1 calc R U P A 2
C55* C 1.115(2) 0.8363(15) 0.3278(19) 0.074(16) Uani 0.243(17) 1 d D U P A 2
H55G H 1.061537 0.839940 0.300771 0.111 Uiso 0.243(17) 1 calc R U P A 2
H55H H 1.153998 0.829596 0.298525 0.111 Uiso 0.243(17) 1 calc R U P A 2
H55I H 1.141905 0.884492 0.368038 0.111 Uiso 0.243(17) 1 calc R U P A 2
C56* C 1.1831(12) 0.759(2) 0.3894(15) 0.037(6) Uani 0.243(17) 1 d D U P A 2
H56G H 1.213584 0.807769 0.428295 0.056 Uiso 0.243(17) 1 calc R U P A 2
H56H H 1.217225 0.749767 0.356629 0.056 Uiso 0.243(17) 1 calc R U P A 2
H56I H 1.173789 0.714946 0.407075 0.056 Uiso 0.243(17) 1 calc R U P A 2
C57B C 0.7577(5) 1.0377(5) 0.3867(4) 0.031(2) Uani 1 1 d . . . . .
C58B C 0.8281(7) 1.1014(6) 0.3853(6) 0.060(3) Uani 1 1 d . . . . .
H58D H 0.856643 1.138046 0.432638 0.089 Uiso 1 1 calc R U . . .
H58E H 0.804229 1.129791 0.356070 0.089 Uiso 1 1 calc R U . . .
H58F H 0.869469 1.078187 0.366118 0.089 Uiso 1 1 calc R U . . .
C59B C 0.7111(7) 0.9823(5) 0.3120(5) 0.057(3) Uani 1 1 d . . . . .
H59D H 0.687761 1.012220 0.284182 0.086 Uiso 1 1 calc R U . . .
H59E H 0.664409 0.940891 0.312655 0.086 Uiso 1 1 calc R U . . .
H59F H 0.751241 0.958480 0.291531 0.086 Uiso 1 1 calc R U . . .
C60B C 0.6946(8) 1.0746(7) 0.4147(6) 0.071(4) Uani 1 1 d . . . . .
H60D H 0.722952 1.112045 0.461817 0.107 Uiso 1 1 calc R U . . .
H60E H 0.647997 1.033693 0.416145 0.107 Uiso 1 1 calc R U . . .
H60F H 0.671387 1.102309 0.384575 0.107 Uiso 1 1 calc R U . . .

loop_
_atom_site_aniso_label
_atom_site_aniso_U_11
_atom_site_aniso_U_22
_atom_site_aniso_U_33
_atom_site_aniso_U_23
_atom_site_aniso_U_13
_atom_site_aniso_U_12
Er1A 0.01694(19) 0.0175(2) 0.01618(19) 0.00462(15) 0.00316(14) 0.00537(15)
Br1A 0.0259(5) 0.0325(5) 0.0166(4) 0.0051(4) 0.0024(3) 0.0125(4)
Br2A 0.0268(5) 0.0290(5) 0.0189(4) 0.0082(4) 0.0067(3) 0.0107(4)
Br3A 0.0243(5) 0.0185(4) 0.0242(4) -0.0002(3) 0.0073(3) 0.0025(3)
Br4A 0.0256(5) 0.0205(4) 0.0260(4) 0.0042(4) 0.0093(4) 0.0028(3)
Br5A 0.0179(4) 0.0307(5) 0.0302(5) 0.0133(4) 0.0039(3) 0.0068(4)
Br6A 0.0206(4) 0.0269(5) 0.0342(5) 0.0167(4) -0.0005(4) 0.0034(4)
N1A 0.016(3) 0.012(3) 0.019(3) -0.003(3) -0.004(3) 0.009(3)
N2A 0.018(4) 0.021(4) 0.014(3) 0.007(3) 0.004(3) 0.006(3)
N3A 0.014(3) 0.024(4) 0.018(3) 0.007(3) 0.005(3) 0.009(3)
C1A 0.024(5) 0.016(4) 0.022(5) -0.002(3) 0.008(4) 0.010(3)
C2A 0.018(4) 0.015(4) 0.013(4) -0.003(3) 0.000(3) -0.006(3)
C3A 0.020(5) 0.024(5) 0.019(4) -0.001(4) -0.001(3) 0.003(4)
C4A 0.021(5) 0.020(5) 0.023(5) -0.005(4) 0.005(4) 0.006(4)
C5A 0.016(4) 0.016(4) 0.035(5) -0.002(4) -0.002(4) 0.002(3)
C6A 0.017(4) 0.012(4) 0.028(5) -0.002(3) 0.003(3) 0.004(3)
C7A 0.014(4) 0.012(4) 0.026(5) 0.001(3) 0.003(3) -0.002(3)
C8A 0.019(4) 0.009(4) 0.034(5) 0.005(4) -0.003(4) 0.003(3)
C9A 0.015(4) 0.013(4) 0.027(5) 0.008(4) -0.007(3) 0.002(3)
C10A 0.024(5) 0.016(4) 0.025(5) 0.008(4) -0.001(4) -0.004(4)
C11A 0.014(4) 0.015(4) 0.032(5) 0.009(4) 0.003(3) 0.001(3)
C12A 0.014(4) 0.017(4) 0.022(4) 0.008(3) 0.003(3) 0.005(3)
C13A 0.026(5) 0.030(5) 0.035(5) -0.001(4) 0.013(4) 0.010(4)
C14A 0.041(6) 0.069(7) 0.029(5) 0.007(5) 0.012(4) 0.029(5)
C15A 0.047(7) 0.064(7) 0.041(6) 0.001(5) 0.017(5) 0.028(6)
C16A 0.068(8) 0.051(7) 0.078(8) 0.004(6) 0.051(7) 0.008(6)
C17A 0.018(5) 0.029(5) 0.031(5) 0.010(4) -0.006(4) 0.003(4)
C18A 0.036(6) 0.077(8) 0.040(6) 0.027(6) -0.003(5) 0.021(5)
C19A 0.035(6) 0.048(6) 0.030(5) 0.018(5) -0.011(4) 0.005(5)
C20A 0.067(8) 0.035(6) 0.059(7) 0.022(5) -0.007(6) 0.006(5)
C21A 0.013(4) 0.015(4) 0.023(4) 0.007(3) 0.005(3) 0.003(3)
C22A 0.022(5) 0.016(4) 0.032(5) 0.008(4) 0.008(4) 0.003(4)
C23A 0.031(5) 0.011(4) 0.034(5) 0.000(4) 0.007(4) 0.008(4)
C24A 0.023(5) 0.029(5) 0.040(5) 0.009(4) 0.014(4) 0.009(4)
C25A 0.028(5) 0.026(5) 0.035(5) 0.008(4) 0.018(4) 0.014(4)
C26A 0.025(5) 0.015(4) 0.023(4) 0.004(4) 0.005(4) 0.004(4)
C27A 0.018(4) 0.021(4) 0.019(4) 0.005(4) 0.004(3) 0.007(3)
C28A 0.019(4) 0.033(5) 0.029(5) 0.015(4) 0.009(4) 0.014(4)
C29A 0.019(4) 0.021(5) 0.017(4) -0.001(3) -0.002(3) 0.008(4)
C30A 0.013(4) 0.014(4) 0.024(4) 0.006(3) 0.001(3) -0.002(3)
C31A 0.017(4) 0.014(4) 0.021(4) 0.002(3) -0.003(3) 0.002(3)
C32A 0.016(4) 0.024(5) 0.013(4) 0.006(3) 0.002(3) 0.013(3)
C33A 0.047(6) 0.027(5) 0.061(7) 0.007(5) 0.035(5) 0.005(5)
C34A 0.066(8) 0.022(5) 0.093(9) 0.024(6) 0.049(7) 0.009(5)
C35A 0.069(8) 0.034(6) 0.104(9) 0.021(6) 0.068(7) 0.012(5)
C36A 0.035(6) 0.043(7) 0.085(8) 0.013(6) 0.019(6) -0.003(5)
C37A 0.031(5) 0.040(6) 0.010(4) -0.001(4) 0.005(4) 0.023(4)
C38A 0.041(6) 0.043(6) 0.032(5) -0.005(4) 0.013(4) 0.025(5)
C39A 0.052(7) 0.071(8) 0.036(6) 0.009(5) 0.027(5) 0.033(6)
C40A 0.055(7) 0.060(7) 0.025(5) 0.002(5) 0.006(5) 0.015(5)
C41A 0.021(5) 0.023(5) 0.020(4) 0.009(4) 0.007(3) 0.012(4)
C42A 0.015(4) 0.023(4) 0.019(4) 0.007(4) 0.006(3) 0.005(3)
C43A 0.024(5) 0.023(5) 0.025(5) 0.006(4) -0.006(4) 0.008(4)
C44A 0.028(5) 0.023(5) 0.020(4) 0.006(4) 0.003(4) 0.009(4)
C45A 0.035(5) 0.018(5) 0.032(5) 0.013(4) 0.011(4) 0.006(4)
C46A 0.025(5) 0.024(5) 0.020(4) 0.012(4) 0.005(4) 0.009(4)
C47A 0.025(5) 0.024(5) 0.021(4) 0.011(4) 0.005(4) 0.014(4)
C48A 0.029(5) 0.022(5) 0.029(5) 0.010(4) 0.012(4) 0.007(4)
C49A 0.028(5) 0.023(5) 0.016(4) 0.006(3) 0.006(3) 0.012(4)
C50A 0.025(5) 0.018(4) 0.012(4) -0.001(3) -0.004(3) 0.009(4)
C51A 0.023(5) 0.011(4) 0.020(4) 0.003(3) -0.001(3) 0.002(3)
C52A 0.023(5) 0.017(4) 0.013(4) -0.002(3) 0.002(3) 0.005(3)
C53A 0.029(5) 0.038(6) 0.041(6) 0.020(5) -0.003(4) 0.017(4)
C54A 0.073(8) 0.055(7) 0.059(7) 0.031(6) -0.033(6) 0.001(6)
C55A 0.063(8) 0.075(8) 0.082(8) 0.050(7) 0.021(6) 0.046(7)
C56A 0.038(6) 0.057(7) 0.055(6) 0.041(6) 0.005(5) 0.014(5)
C57A 0.022(5) 0.022(5) 0.014(4) 0.008(3) -0.003(3) -0.002(3)
C58A 0.040(6) 0.066(8) 0.066(7) 0.038(6) 0.004(5) -0.005(5)
C59A 0.036(6) 0.058(7) 0.059(7) 0.008(6) 0.005(5) -0.008(5)
C60A 0.059(7) 0.032(6) 0.058(7) 0.003(5) 0.009(6) 0.001(5)
Er1B 0.0194(2) 0.0279(2) 0.0215(2) 0.00891(17) 0.00189(16) 0.00502(16)
Br1B 0.0310(5) 0.0358(5) 0.0242(5) 0.0049(4) 0.0069(4) 0.0112(4)
Br2B 0.0232(5) 0.0398(5) 0.0224(4) 0.0038(4) -0.0007(4) 0.0019(4)
Br3B 0.0269(5) 0.0313(5) 0.0355(5) 0.0133(4) -0.0070(4) -0.0042(4)
Br4B 0.0277(5) 0.0256(5) 0.0314(5) 0.0133(4) -0.0016(4) 0.0020(4)
Br5B 0.0381(6) 0.0592(7) 0.0477(6) 0.0300(5) 0.0196(5) 0.0319(5)
Br6B 0.0305(5) 0.0426(5) 0.0342(5) 0.0205(4) 0.0146(4) 0.0180(4)
N1B 0.026(4) 0.022(4) 0.021(4) 0.004(3) 0.007(3) 0.007(3)
N2B 0.023(4) 0.017(4) 0.025(4) 0.009(3) 0.003(3) 0.004(3)
N3B 0.016(4) 0.028(4) 0.024(4) 0.009(3) 0.007(3) 0.013(3)
C1B 0.022(5) 0.022(5) 0.012(4) -0.003(3) 0.001(3) 0.001(4)
C2B 0.025(5) 0.022(5) 0.027(5) 0.007(4) 0.006(4) 0.003(4)
C3B 0.039(6) 0.017(5) 0.023(5) 0.000(4) 0.006(4) 0.006(4)
C4B 0.029(5) 0.023(5) 0.020(5) 0.003(4) 0.000(4) -0.005(4)
C5B 0.027(5) 0.022(5) 0.017(4) 0.003(4) 0.000(4) -0.003(4)
C6B 0.024(5) 0.014(4) 0.023(4) 0.006(3) 0.009(4) 0.004(3)
C7B 0.024(5) 0.019(4) 0.022(4) 0.006(4) 0.005(4) 0.008(4)
C8B 0.027(5) 0.020(5) 0.023(5) 0.006(4) 0.002(4) 0.002(4)
C9B 0.020(5) 0.033(5) 0.023(5) 0.011(4) 0.003(4) 0.008(4)
C10B 0.036(5) 0.024(5) 0.017(4) 0.004(4) 0.004(4) 0.007(4)
C11B 0.019(4) 0.020(5) 0.027(5) 0.003(4) 0.002(4) 0.002(4)
C12B 0.023(5) 0.024(5) 0.021(4) 0.007(4) 0.002(4) 0.004(4)
C13B 0.032(5) 0.030(5) 0.024(5) 0.003(4) 0.000(4) -0.003(4)
C14B 0.043(6) 0.034(6) 0.037(6) -0.003(5) 0.003(5) -0.010(5)
C15B 0.050(6) 0.029(6) 0.031(5) 0.001(4) -0.006(4) -0.010(5)
C16B 0.035(5) 0.030(5) 0.021(5) 0.001(4) -0.004(4) 0.002(4)
C17B 0.025(5) 0.024(5) 0.026(5) 0.004(4) 0.004(4) 0.005(4)
C18B 0.043(6) 0.043(6) 0.032(5) 0.008(5) 0.009(4) 0.014(5)
C19B 0.058(7) 0.039(6) 0.057(7) 0.012(5) 0.021(5) 0.021(5)
C20B 0.044(6) 0.060(7) 0.037(6) 0.005(5) 0.013(5) 0.015(5)
C21B 0.015(4) 0.021(5) 0.022(4) 0.008(4) -0.001(3) 0.002(3)
C22B 0.021(5) 0.025(5) 0.026(5) 0.004(4) 0.003(4) 0.002(4)
C23B 0.031(5) 0.015(4) 0.026(5) 0.006(4) 0.007(4) 0.003(4)
C24B 0.026(5) 0.022(5) 0.033(5) 0.001(4) -0.001(4) 0.006(4)
C25B 0.028(5) 0.026(5) 0.016(4) 0.004(4) -0.003(4) 0.007(4)
C26B 0.028(5) 0.020(5) 0.025(5) 0.003(4) 0.001(4) 0.003(4)
C27B 0.027(5) 0.020(5) 0.031(5) 0.008(4) -0.006(4) 0.007(4)
C28B 0.021(5) 0.022(5) 0.041(5) 0.010(4) -0.012(4) 0.003(4)
C29B 0.018(4) 0.024(5) 0.026(5) 0.005(4) -0.001(4) 0.003(4)
C30B 0.027(5) 0.020(5) 0.032(5) 0.006(4) 0.009(4) 0.002(4)
C31B 0.019(4) 0.021(5) 0.025(5) 0.006(4) -0.002(4) 0.002(4)
C32B 0.018(4) 0.022(5) 0.034(5) 0.010(4) 0.009(4) 0.005(4)
C33B 0.031(5) 0.029(5) 0.022(5) 0.003(4) -0.009(4) 0.012(4)
C34B 0.047(6) 0.033(5) 0.036(5) 0.012(4) 0.002(4) 0.019(5)
C35B 0.035(6) 0.051(7) 0.044(6) 0.022(5) 0.002(5) 0.012(5)
C36B 0.059(7) 0.030(5) 0.045(6) 0.020(5) 0.020(5) 0.015(5)
C37B 0.032(5) 0.022(5) 0.032(5) 0.008(4) 0.002(4) 0.012(4)
C38B 0.037(6) 0.019(5) 0.058(7) 0.002(5) -0.023(5) -0.006(4)
C39B 0.026(6) 0.048(6) 0.046(6) -0.010(5) 0.005(4) -0.008(5)
C40B 0.053(7) 0.028(5) 0.033(5) -0.001(4) -0.005(5) -0.001(5)
C41B 0.013(4) 0.031(5) 0.015(4) -0.003(4) -0.004(3) 0.001(4)
C42B 0.018(5) 0.033(5) 0.029(5) 0.007(4) 0.007(4) 0.006(4)
C43B 0.018(5) 0.045(6) 0.024(5) 0.001(4) 0.000(4) 0.006(4)
C44B 0.016(5) 0.042(6) 0.021(5) -0.006(4) 0.001(4) 0.005(4)
C45B 0.018(5) 0.034(5) 0.023(5) 0.009(4) 0.003(4) -0.007(4)
C46B 0.018(4) 0.027(5) 0.010(4) -0.001(4) -0.004(3) -0.009(4)
C47B 0.012(4) 0.017(4) 0.019(4) -0.002(3) 0.002(3) -0.010(3)
C48B 0.037(5) 0.024(5) 0.019(4) 0.006(4) 0.008(4) 0.001(4)
C49B 0.029(5) 0.021(5) 0.018(4) -0.003(4) -0.003(4) 0.001(4)
C50B 0.019(4) 0.024(5) 0.026(5) 0.003(4) 0.004(4) 0.007(4)
C51B 0.021(5) 0.028(5) 0.026(5) 0.005(4) 0.001(4) 0.001(4)
C52B 0.015(4) 0.023(5) 0.015(4) -0.001(3) -0.001(3) -0.003(3)
C53B 0.021(5) 0.044(6) 0.032(5) -0.001(4) 0.004(4) 0.003(4)
C54B 0.036(4) 0.038(4) 0.037(4) 0.010(2) 0.013(2) 0.011(2)
C55B 0.054(5) 0.055(5) 0.055(5) 0.016(2) 0.018(2) 0.014(2)
C56B 0.044(4) 0.047(4) 0.046(4) 0.014(2) 0.015(2) 0.012(2)
C54* 0.040(11) 0.040(11) 0.040(11) 0.013(4) 0.012(4) 0.011(4)
C55* 0.074(16) 0.074(16) 0.074(16) 0.024(6) 0.021(5) 0.021(5)
C56* 0.036(7) 0.038(7) 0.037(7) 0.012(3) 0.010(2) 0.011(3)
C57B 0.029(5) 0.032(5) 0.028(5) 0.015(4) 0.001(4) 0.003(4)
C58B 0.061(8) 0.052(7) 0.060(7) 0.025(6) 0.006(6) 0.004(6)
C59B 0.080(8) 0.027(6) 0.040(6) 0.009(5) -0.017(5) 0.003(5)
C60B 0.111(11) 0.086(9) 0.058(7) 0.050(7) 0.038(7) 0.065(8)

loop_
_atom_type_symbol
_atom_type_description
_atom_type_scat_dispersion_real
_atom_type_scat_dispersion_imag
_atom_type_scat_source
C C 0.0033 0.0016 'International Tables Vol C Tables 4.2.6.8 and 6.1.1.4'
H H 0.0000 0.0000 'International Tables Vol C Tables 4.2.6.8 and 6.1.1.4'
N N 0.0061 0.0033 'International Tables Vol C Tables 4.2.6.8 and 6.1.1.4'
Br Br -0.2901 2.4595 'International Tables Vol C Tables 4.2.6.8 and 6.1.1.4'
Er Er -0.2586 4.9576 'International Tables Vol C Tables 4.2.6.8 and 6.1.1.4'

loop_
_geom_angle_atom_site_label_1
_geom_angle_atom_site_label_2
_geom_angle_atom_site_label_3
_geom_angle
_geom_angle_site_symmetry_1
_geom_angle_site_symmetry_3
_geom_angle_publ_flag
N3A Er1A N1A 114.1(2) . . ?
N3A Er1A N2A 122.4(2) . . ?
N1A Er1A N2A 123.1(2) . . ?
N3A Er1A Br2A 134.06(14) . . ?
N1A Er1A Br2A 70.09(15) . . ?
N2A Er1A Br2A 67.01(14) . . ?
N3A Er1A Br5A 71.17(14) . . ?
N1A Er1A Br5A 130.56(14) . . ?
N2A Er1A Br5A 76.72(14) . . ?
Br2A Er1A Br5A 143.28(2) . . ?
N3A Er1A Br4A 67.03(14) . . ?
N1A Er1A Br4A 134.29(14) . . ?
N2A Er1A Br4A 69.23(15) . . ?
Br2A Er1A Br4A 78.58(2) . . ?
Br5A Er1A Br4A 94.23(2) . . ?
N3A Er1A Br3A 135.59(14) . . ?
N1A Er1A Br3A 75.40(15) . . ?
N2A Er1A Br3A 69.41(15) . . ?
Br2A Er1A Br3A 90.34(2) . . ?
Br5A Er1A Br3A 71.16(2) . . ?
Br4A Er1A Br3A 138.28(2) . . ?
N3A Er1A Br1A 74.78(14) . . ?
N1A Er1A Br1A 69.28(14) . . ?
N2A Er1A Br1A 130.11(14) . . ?
Br2A Er1A Br1A 137.73(2) . . ?
Br5A Er1A Br1A 65.15(2) . . ?
Br4A Er1A Br1A 140.95(2) . . ?
Br3A Er1A Br1A 68.62(2) . . ?
N3A Er1A Br6A 69.47(14) . . ?
N1A Er1A Br6A 67.51(14) . . ?
N2A Er1A Br6A 126.82(14) . . ?
Br2A Er1A Br6A 71.33(2) . . ?
Br5A Er1A Br6A 140.62(2) . . ?
Br4A Er1A Br6A 71.43(2) . . ?
Br3A Er1A Br6A 142.32(2) . . ?
Br1A Er1A Br6A 102.94(2) . . ?
C2A Br1A Er1A 92.6(2) . . ?
C11A Br2A Er1A 95.0(2) . . ?
C22A Br3A Er1A 94.9(2) . . ?
C31A Br4A Er1A 96.5(2) . . ?
C42A Br5A Er1A 94.1(2) . . ?
C51A Br6A Er1A 94.9(2) . . ?
C12A N1A C1A 102.7(6) . . ?
C12A N1A Er1A 126.6(5) . . ?
C1A N1A Er1A 125.2(5) . . ?
C21A N2A C32A 102.5(6) . . ?
C21A N2A Er1A 127.5(5) . . ?
C32A N2A Er1A 127.8(5) . . ?
C52A N3A C41A 102.9(6) . . ?
C52A N3A Er1A 128.7(5) . . ?
C41A N3A Er1A 127.0(5) . . ?
N1A C1A C2A 128.4(7) . . ?
N1A C1A C6A 113.2(7) . . ?
C2A C1A C6A 118.4(7) . . ?
C3A C2A C1A 120.8(7) . . ?
C3A C2A Br1A 121.6(6) . . ?
C1A C2A Br1A 117.6(5) . . ?
C2A C3A C4A 121.3(7) . . ?
C2A C3A H3AA 119.4 . . ?
C4A C3A H3AA 119.4 . . ?
C5A C4A C3A 118.5(7) . . ?
C5A C4A C13A 121.9(7) . . ?
C3A C4A C13A 119.4(7) . . ?
C4A C5A C6A 120.4(7) . . ?
C4A C5A H5AA 119.8 . . ?
C6A C5A H5AA 119.8 . . ?
C5A C6A C1A 120.5(7) . . ?
C5A C6A C7A 134.0(7) . . ?
C1A C6A C7A 105.4(6) . . ?
C8A C7A C12A 121.0(7) . . ?
C8A C7A C6A 135.1(7) . . ?
C12A C7A C6A 103.8(6) . . ?
C9A C8A C7A 121.0(7) . . ?
C9A C8A H8AA 119.5 . . ?
C7A C8A H8AA 119.5 . . ?
C8A C9A C10A 118.8(7) . . ?
C8A C9A C17A 120.8(7) . . ?
C10A C9A C17A 120.4(7) . . ?
C11A C10A C9A 120.1(7) . . ?
C11A C10A H10A 119.9 . . ?
C9A C10A H10A 119.9 . . ?
C10A C11A C12A 122.6(7) . . ?
C10A C11A Br2A 121.6(6) . . ?
C12A C11A Br2A 115.8(5) . . ?
N1A C12A C11A 128.7(7) . . ?
N1A C12A C7A 114.7(6) . . ?
C11A C12A C7A 116.5(6) . . ?
C15A C13A C14A 109.4(7) . . ?
C15A C13A C16A 109.6(8) . . ?
C14A C13A C16A 106.9(8) . . ?
C15A C13A C4A 112.2(7) . . ?
C14A C13A C4A 110.6(7) . . ?
C16A C13A C4A 107.9(7) . . ?
C13A C14A H14A 109.5 . . ?
C13A C14A H14B 109.5 . . ?
H14A C14A H14B 109.5 . . ?
C13A C14A H14C 109.5 . . ?
H14A C14A H14C 109.5 . . ?
H14B C14A H14C 109.5 . . ?
C13A C15A H15A 109.5 . . ?
C13A C15A H15B 109.5 . . ?
H15A C15A H15B 109.5 . . ?
C13A C15A H15C 109.5 . . ?
H15A C15A H15C 109.5 . . ?
H15B C15A H15C 109.5 . . ?
C13A C16A H16A 109.5 . . ?
C13A C16A H16B 109.5 . . ?
H16A C16A H16B 109.5 . . ?
C13A C16A H16C 109.5 . . ?
H16A C16A H16C 109.5 . . ?
H16B C16A H16C 109.5 . . ?
C18A C17A C20A 109.2(8) . . ?
C18A C17A C19A 109.4(7) . . ?
C20A C17A C19A 108.3(8) . . ?
C18A C17A C9A 109.5(7) . . ?
C20A C17A C9A 108.2(6) . . ?
C19A C17A C9A 112.1(7) . . ?
C17A C18A H18A 109.5 . . ?
C17A C18A H18B 109.5 . . ?
H18A C18A H18B 109.5 . . ?
C17A C18A H18C 109.5 . . ?
H18A C18A H18C 109.5 . . ?
H18B C18A H18C 109.5 . . ?
C17A C19A H19A 109.5 . . ?
C17A C19A H19B 109.5 . . ?
H19A C19A H19B 109.5 . . ?
C17A C19A H19C 109.5 . . ?
H19A C19A H19C 109.5 . . ?
H19B C19A H19C 109.5 . . ?
C17A C20A H20A 109.5 . . ?
C17A C20A H20B 109.5 . . ?
H20A C20A H20B 109.5 . . ?
C17A C20A H20C 109.5 . . ?
H20A C20A H20C 109.5 . . ?
H20B C20A H20C 109.5 . . ?
C22A C21A N2A 128.9(7) . . ?
C22A C21A C26A 116.8(7) . . ?
N2A C21A C26A 114.3(6) . . ?
C23A C22A C21A 121.4(7) . . ?
C23A C22A Br3A 121.5(6) . . ?
C21A C22A Br3A 117.1(5) . . ?
C22A C23A C24A 122.0(7) . . ?
C22A C23A H23A 119.0 . . ?
C24A C23A H23A 119.0 . . ?
C25A C24A C23A 117.4(7) . . ?
C25A C24A C33A 122.4(7) . . ?
C23A C24A C33A 120.2(7) . . ?
C26A C25A C24A 120.4(7) . . ?
C26A C25A H25A 119.8 . . ?
C24A C25A H25A 119.8 . . ?
C25A C26A C21A 121.9(7) . . ?
C25A C26A C27A 134.0(7) . . ?
C21A C26A C27A 103.9(6) . . ?
C28A C27A C32A 119.9(7) . . ?
C28A C27A C26A 133.7(7) . . ?
C32A C27A C26A 106.3(6) . . ?
C29A C28A C27A 121.3(7) . . ?
C29A C28A H28A 119.4 . . ?
C27A C28A H28A 119.4 . . ?
C28A C29A C30A 118.1(7) . . ?
C28A C29A C37A 121.0(7) . . ?
C30A C29A C37A 120.9(7) . . ?
C31A C30A C29A 121.2(7) . . ?
C31A C30A H30A 119.4 . . ?
C29A C30A H30A 119.4 . . ?
C30A C31A C32A 121.4(7) . . ?
C30A C31A Br4A 122.4(5) . . ?
C32A C31A Br4A 116.2(5) . . ?
C31A C32A C27A 118.1(7) . . ?
C31A C32A N2A 128.9(7) . . ?
C27A C32A N2A 113.0(6) . . ?
C36A C33A C35A 108.4(9) . . ?
C36A C33A C34A 110.0(8) . . ?
C35A C33A C34A 108.5(8) . . ?
C36A C33A C24A 108.7(8) . . ?
C35A C33A C24A 112.3(7) . . ?
C34A C33A C24A 109.0(7) . . ?
C33A C34A H34A 109.5 . . ?
C33A C34A H34B 109.5 . . ?
H34A C34A H34B 109.5 . . ?
C33A C34A H34C 109.5 . . ?
H34A C34A H34C 109.5 . . ?
H34B C34A H34C 109.5 . . ?
C33A C35A H35A 109.5 . . ?
C33A C35A H35B 109.5 . . ?
H35A C35A H35B 109.5 . . ?
C33A C35A H35C 109.5 . . ?
H35A C35A H35C 109.5 . . ?
H35B C35A H35C 109.5 . . ?
C33A C36A H36A 109.5 . . ?
C33A C36A H36B 109.5 . . ?
H36A C36A H36B 109.5 . . ?
C33A C36A H36C 109.5 . . ?
H36A C36A H36C 109.5 . . ?
H36B C36A H36C 109.5 . . ?
C39A C37A C38A 111.4(8) . . ?
C39A C37A C40A 110.8(7) . . ?
C38A C37A C40A 108.2(7) . . ?
C39A C37A C29A 113.3(7) . . ?
C38A C37A C29A 106.8(6) . . ?
C40A C37A C29A 106.1(7) . . ?
C37A C38A H38A 109.5 . . ?
C37A C38A H38B 109.5 . . ?
H38A C38A H38B 109.5 . . ?
C37A C38A H38C 109.5 . . ?
H38A C38A H38C 109.5 . . ?
H38B C38A H38C 109.5 . . ?
C37A C39A H39A 109.5 . . ?
C37A C39A H39B 109.5 . . ?
H39A C39A H39B 109.5 . . ?
C37A C39A H39C 109.5 . . ?
H39A C39A H39C 109.5 . . ?
H39B C39A H39C 109.5 . . ?
C37A C40A H40A 109.5 . . ?
C37A C40A H40B 109.5 . . ?
H40A C40A H40B 109.5 . . ?
C37A C40A H40C 109.5 . . ?
H40A C40A H40C 109.5 . . ?
H40B C40A H40C 109.5 . . ?
C42A C41A N3A 129.4(7) . . ?
C42A C41A C46A 117.3(7) . . ?
N3A C41A C46A 113.3(6) . . ?
C43A C42A C41A 122.9(7) . . ?
C43A C42A Br5A 119.3(6) . . ?
C41A C42A Br5A 117.8(5) . . ?
C42A C43A C44A 120.5(7) . . ?
C42A C43A H43A 119.7 . . ?
C44A C43A H43A 119.7 . . ?
C45A C44A C43A 117.7(7) . . ?
C45A C44A C53A 123.2(7) . . ?
C43A C44A C53A 118.9(7) . . ?
C44A C45A C46A 121.1(7) . . ?
C44A C45A H45A 119.4 . . ?
C46A C45A H45A 119.4 . . ?
C45A C46A C41A 120.4(7) . . ?
C45A C46A C47A 133.6(7) . . ?
C41A C46A C47A 105.9(6) . . ?
C48A C47A C52A 119.6(7) . . ?
C48A C47A C46A 136.3(7) . . ?
C52A C47A C46A 104.0(7) . . ?
C49A C48A C47A 122.2(7) . . ?
C49A C48A H48A 118.9 . . ?
C47A C48A H48A 118.9 . . ?
C48A C49A C50A 116.8(7) . . ?
C48A C49A C57A 121.8(7) . . ?
C50A C49A C57A 121.4(7) . . ?
C51A C50A C49A 122.0(7) . . ?
C51A C50A H50A 119.0 . . ?
C49A C50A H50A 119.0 . . ?
C50A C51A C52A 122.4(7) . . ?
C50A C51A Br6A 120.8(6) . . ?
C52A C51A Br6A 116.8(6) . . ?
N3A C52A C51A 129.2(7) . . ?
N3A C52A C47A 113.9(6) . . ?
C51A C52A C47A 116.9(7) . . ?
C56A C53A C54A 108.7(8) . . ?
C56A C53A C55A 108.6(8) . . ?
C54A C53A C55A 110.3(9) . . ?
C56A C53A C44A 111.0(7) . . ?
C54A C53A C44A 110.8(7) . . ?
C55A C53A C44A 107.5(7) . . ?
C53A C54A H54A 109.5 . . ?
C53A C54A H54B 109.5 . . ?
H54A C54A H54B 109.5 . . ?
C53A C54A H54C 109.5 . . ?
H54A C54A H54C 109.5 . . ?
H54B C54A H54C 109.5 . . ?
C53A C55A H55A 109.5 . . ?
C53A C55A H55B 109.5 . . ?
H55A C55A H55B 109.5 . . ?
C53A C55A H55C 109.5 . . ?
H55A C55A H55C 109.5 . . ?
H55B C55A H55C 109.5 . . ?
C53A C56A H56A 109.5 . . ?
C53A C56A H56B 109.5 . . ?
H56A C56A H56B 109.5 . . ?
C53A C56A H56C 109.5 . . ?
H56A C56A H56C 109.5 . . ?
H56B C56A H56C 109.5 . . ?
C59A C57A C58A 110.2(8) . . ?
C59A C57A C49A 111.1(6) . . ?
C58A C57A C49A 113.2(7) . . ?
C59A C57A C60A 107.6(7) . . ?
C58A C57A C60A 106.5(7) . . ?
C49A C57A C60A 108.0(7) . . ?
C57A C58A H58A 109.5 . . ?
C57A C58A H58B 109.5 . . ?
H58A C58A H58B 109.5 . . ?
C57A C58A H58C 109.5 . . ?
H58A C58A H58C 109.5 . . ?
H58B C58A H58C 109.5 . . ?
C57A C59A H59A 109.5 . . ?
C57A C59A H59B 109.5 . . ?
H59A C59A H59B 109.5 . . ?
C57A C59A H59C 109.5 . . ?
H59A C59A H59C 109.5 . . ?
H59B C59A H59C 109.5 . . ?
C57A C60A H60A 109.5 . . ?
C57A C60A H60B 109.5 . . ?
H60A C60A H60B 109.5 . . ?
C57A C60A H60C 109.5 . . ?
H60A C60A H60C 109.5 . . ?
H60B C60A H60C 109.5 . . ?
N3B Er1B N1B 115.4(2) . . ?
N3B Er1B N2B 120.3(2) . . ?
N1B Er1B N2B 124.2(2) . . ?
N3B Er1B Br2B 132.88(15) . . ?
N1B Er1B Br2B 70.33(15) . . ?
N2B Er1B Br2B 70.15(16) . . ?
N3B Er1B Br3B 132.89(15) . . ?
N1B Er1B Br3B 74.94(15) . . ?
N2B Er1B Br3B 70.41(15) . . ?
Br2B Er1B Br3B 94.22(3) . . ?
N3B Er1B Br5B 71.37(15) . . ?
N1B Er1B Br5B 131.93(15) . . ?
N2B Er1B Br5B 72.17(15) . . ?
Br2B Er1B Br5B 142.16(3) . . ?
Br3B Er1B Br5B 69.68(3) . . ?
N3B Er1B Br1B 74.66(16) . . ?
N1B Er1B Br1B 69.79(15) . . ?
N2B Er1B Br1B 127.93(15) . . ?
Br2B Er1B Br1B 138.96(3) . . ?
Br3B Er1B Br1B 66.32(2) . . ?
Br5B Er1B Br1B 66.74(3) . . ?
N3B Er1B Br4B 72.13(16) . . ?
N1B Er1B Br4B 128.69(15) . . ?
N2B Er1B Br4B 69.07(15) . . ?
Br2B Er1B Br4B 70.49(2) . . ?
Br3B Er1B Br4B 139.44(2) . . ?
Br5B Er1B Br4B 99.20(3) . . ?
Br1B Er1B Br4B 146.64(2) . . ?
N3B Er1B Br6B 69.48(15) . . ?
N1B Er1B Br6B 67.36(15) . . ?
N2B Er1B Br6B 130.48(15) . . ?
Br2B Er1B Br6B 71.29(2) . . ?
Br3B Er1B Br6B 142.21(3) . . ?
Br5B Er1B Br6B 140.84(3) . . ?
Br1B Er1B Br6B 101.57(2) . . ?
Br4B Er1B Br6B 69.58(2) . . ?
C2B Br1B Er1B 93.4(2) . . ?
C11B Br2B Er1B 93.8(2) . . ?
C22B Br3B Er1B 96.1(2) . . ?
C31B Br4B Er1B 94.7(2) . . ?
C42B Br5B Er1B 94.6(2) . . ?
C51B Br6B Er1B 93.4(3) . . ?
C12B N1B C1B 102.0(6) . . ?
C12B N1B Er1B 126.9(5) . . ?
C1B N1B Er1B 128.3(5) . . ?
C32B N2B C21B 102.5(6) . . ?
C32B N2B Er1B 130.0(5) . . ?
C21B N2B Er1B 127.5(5) . . ?
C52B N3B C41B 102.8(6) . . ?
C52B N3B Er1B 129.8(5) . . ?
C41B N3B Er1B 127.4(5) . . ?
C2B C1B N1B 128.4(7) . . ?
C2B C1B C6B 117.6(7) . . ?
N1B C1B C6B 114.0(6) . . ?
C3B C2B C1B 122.2(8) . . ?
C3B C2B Br1B 120.2(6) . . ?
C1B C2B Br1B 117.7(6) . . ?
C2B C3B C4B 120.2(7) . . ?
C2B C3B H3BA 119.9 . . ?
C4B C3B H3BA 119.9 . . ?
C5B C4B C3B 118.9(7) . . ?
C5B C4B C13B 123.1(8) . . ?
C3B C4B C13B 118.0(7) . . ?
C4B C5B C6B 120.0(8) . . ?
C4B C5B H5BA 120.0 . . ?
C6B C5B H5BA 120.0 . . ?
C5B C6B C1B 121.1(7) . . ?
C5B C6B C7B 133.9(7) . . ?
C1B C6B C7B 104.9(6) . . ?
C8B C7B C12B 120.4(7) . . ?
C8B C7B C6B 134.4(7) . . ?
C12B C7B C6B 105.2(7) . . ?
C9B C8B C7B 121.4(8) . . ?
C9B C8B H8BA 119.3 . . ?
C7B C8B H8BA 119.3 . . ?
C8B C9B C10B 117.8(7) . . ?
C8B C9B C17B 123.8(7) . . ?
C10B C9B C17B 118.3(7) . . ?
C11B C10B C9B 120.4(7) . . ?
C11B C10B H10B 119.8 . . ?
C9B C10B H10B 119.8 . . ?
C10B C11B C12B 122.4(7) . . ?
C10B C11B Br2B 120.7(6) . . ?
C12B C11B Br2B 116.8(6) . . ?
C11B C12B N1B 128.5(7) . . ?
C11B C12B C7B 117.6(7) . . ?
N1B C12B C7B 113.9(7) . . ?
C14B C13B C16B 108.8(7) . . ?
C14B C13B C15B 108.9(7) . . ?
C16B C13B C15B 110.7(7) . . ?
C14B C13B C4B 111.7(7) . . ?
C16B C13B C4B 109.5(7) . . ?
C15B C13B C4B 107.3(7) . . ?
C13B C14B H14D 109.5 . . ?
C13B C14B H14E 109.5 . . ?
H14D C14B H14E 109.5 . . ?
C13B C14B H14F 109.5 . . ?
H14D C14B H14F 109.5 . . ?
H14E C14B H14F 109.5 . . ?
C13B C15B H15D 109.5 . . ?
C13B C15B H15E 109.5 . . ?
H15D C15B H15E 109.5 . . ?
C13B C15B H15F 109.5 . . ?
H15D C15B H15F 109.5 . . ?
H15E C15B H15F 109.5 . . ?
C13B C16B H16D 109.5 . . ?
C13B C16B H16E 109.5 . . ?
H16D C16B H16E 109.5 . . ?
C13B C16B H16F 109.5 . . ?
H16D C16B H16F 109.5 . . ?
H16E C16B H16F 109.5 . . ?
C20B C17B C19B 110.1(7) . . ?
C20B C17B C18B 107.5(7) . . ?
C19B C17B C18B 108.8(7) . . ?
C20B C17B C9B 111.3(7) . . ?
C19B C17B C9B 107.9(7) . . ?
C18B C17B C9B 111.3(7) . . ?
C17B C18B H18D 109.5 . . ?
C17B C18B H18E 109.5 . . ?
H18D C18B H18E 109.5 . . ?
C17B C18B H18F 109.5 . . ?
H18D C18B H18F 109.5 . . ?
H18E C18B H18F 109.5 . . ?
C17B C19B H19D 109.5 . . ?
C17B C19B H19E 109.5 . . ?
H19D C19B H19E 109.5 . . ?
C17B C19B H19F 109.5 . . ?
H19D C19B H19F 109.5 . . ?
H19E C19B H19F 109.5 . . ?
C17B C20B H20D 109.5 . . ?
C17B C20B H20E 109.5 . . ?
H20D C20B H20E 109.5 . . ?
C17B C20B H20F 109.5 . . ?
H20D C20B H20F 109.5 . . ?
H20E C20B H20F 109.5 . . ?
C22B C21B N2B 129.7(7) . . ?
C22B C21B C26B 117.2(7) . . ?
N2B C21B C26B 113.1(7) . . ?
C23B C22B C21B 122.3(7) . . ?
C23B C22B Br3B 121.6(6) . . ?
C21B C22B Br3B 116.1(6) . . ?
C22B C23B C25B 121.4(7) . . ?
C22B C23B H23B 119.3 . . ?
C25B C23B H23B 119.3 . . ?
C25B C24B C26B 121.2(7) . . ?
C25B C24B H24A 119.4 . . ?
C26B C24B H24A 119.4 . . ?
C24B C25B C23B 117.3(7) . . ?
C24B C25B C33B 121.4(7) . . ?
C23B C25B C33B 121.3(7) . . ?
C21B C26B C24B 120.4(7) . . ?
C21B C26B C27B 105.8(7) . . ?
C24B C26B C27B 133.8(7) . . ?
C28B C27B C32B 121.2(7) . . ?
C28B C27B C26B 133.7(7) . . ?
C32B C27B C26B 105.0(7) . . ?
C29B C28B C27B 120.9(7) . . ?
C29B C28B H28B 119.5 . . ?
C27B C28B H28B 119.5 . . ?
C28B C29B C30B 117.8(7) . . ?
C28B C29B C37B 121.1(7) . . ?
C30B C29B C37B 121.1(7) . . ?
C31B C30B C29B 121.0(7) . . ?
C31B C30B H30B 119.5 . . ?
C29B C30B H30B 119.5 . . ?
C30B C31B C32B 122.0(7) . . ?
C30B C31B Br4B 121.2(6) . . ?
C32B C31B Br4B 116.8(6) . . ?
N2B C32B C31B 129.3(7) . . ?
N2B C32B C27B 113.6(7) . . ?
C31B C32B C27B 117.0(7) . . ?
C35B C33B C36B 111.6(8) . . ?
C35B C33B C25B 113.2(7) . . ?
C36B C33B C25B 108.1(7) . . ?
C35B C33B C34B 108.6(7) . . ?
C36B C33B C34B 107.2(7) . . ?
C25B C33B C34B 107.8(7) . . ?
C33B C34B H34D 109.5 . . ?
C33B C34B H34E 109.5 . . ?
H34D C34B H34E 109.5 . . ?
C33B C34B H34F 109.5 . . ?
H34D C34B H34F 109.5 . . ?
H34E C34B H34F 109.5 . . ?
C33B C35B H35D 109.5 . . ?
C33B C35B H35E 109.5 . . ?
H35D C35B H35E 109.5 . . ?
C33B C35B H35F 109.5 . . ?
H35D C35B H35F 109.5 . . ?
H35E C35B H35F 109.5 . . ?
C33B C36B H36D 109.5 . . ?
C33B C36B H36E 109.5 . . ?
H36D C36B H36E 109.5 . . ?
C33B C36B H36F 109.5 . . ?
H36D C36B H36F 109.5 . . ?
H36E C36B H36F 109.5 . . ?
C38B C37B C39B 109.2(8) . . ?
C38B C37B C29B 112.7(7) . . ?
C39B C37B C29B 109.1(7) . . ?
C38B C37B C40B 107.2(7) . . ?
C39B C37B C40B 109.0(7) . . ?
C29B C37B C40B 109.5(7) . . ?
C37B C38B H38D 109.5 . . ?
C37B C38B H38E 109.5 . . ?
H38D C38B H38E 109.5 . . ?
C37B C38B H38F 109.5 . . ?
H38D C38B H38F 109.5 . . ?
H38E C38B H38F 109.5 . . ?
C37B C39B H39D 109.5 . . ?
C37B C39B H39E 109.5 . . ?
H39D C39B H39E 109.5 . . ?
C37B C39B H39F 109.5 . . ?
H39D C39B H39F 109.5 . . ?
H39E C39B H39F 109.5 . . ?
C37B C40B H40D 109.5 . . ?
C37B C40B H40E 109.5 . . ?
H40D C40B H40E 109.5 . . ?
C37B C40B H40F 109.5 . . ?
H40D C40B H40F 109.5 . . ?
H40E C40B H40F 109.5 . . ?
C42B C41B N3B 129.6(7) . . ?
C42B C41B C46B 117.0(7) . . ?
N3B C41B C46B 113.3(7) . . ?
C43B C42B C41B 122.9(8) . . ?
C43B C42B Br5B 120.1(6) . . ?
C41B C42B Br5B 117.0(6) . . ?
C42B C43B C44B 120.6(8) . . ?
C42B C43B H43B 119.7 . . ?
C44B C43B H43B 119.7 . . ?
C45B C44B C43B 117.9(7) . . ?
C45B C44B C53B 122.1(8) . . ?
C43B C44B C53B 119.9(7) . . ?
C46B C45B C44B 121.7(8) . . ?
C46B C45B H45B 119.1 . . ?
C44B C45B H45B 119.1 . . ?
C45B C46B C41B 119.8(8) . . ?
C45B C46B C47B 135.1(7) . . ?
C41B C46B C47B 105.1(7) . . ?
C48B C47B C52B 121.3(7) . . ?
C48B C47B C46B 133.9(7) . . ?
C52B C47B C46B 104.6(7) . . ?
C49B C48B C47B 121.3(7) . . ?
C49B C48B H48B 119.4 . . ?
C47B C48B H48B 119.4 . . ?
C48B C49B C50B 117.5(7) . . ?
C48B C49B C57B 122.2(7) . . ?
C50B C49B C57B 120.3(7) . . ?
C51B C50B C49B 121.5(8) . . ?
C51B C50B H50B 119.3 . . ?
C49B C50B H50B 119.3 . . ?
C50B C51B C52B 121.7(7) . . ?
C50B C51B Br6B 120.6(6) . . ?
C52B C51B Br6B 117.7(6) . . ?
N3B C52B C51B 129.5(7) . . ?
N3B C52B C47B 114.1(7) . . ?
C51B C52B C47B 116.4(7) . . ?
C56* C53B C54* 109.5(9) . . ?
C55B C53B C54B 109.8(6) . . ?
C56* C53B C55* 107.7(9) . . ?
C54* C53B C55* 107.8(9) . . ?
C55B C53B C56B 108.3(6) . . ?
C54B C53B C56B 106.1(6) . . ?
C55B C53B C44B 110.3(8) . . ?
C56* C53B C44B 113.9(14) . . ?
C54* C53B C44B 112.5(14) . . ?
C54B C53B C44B 109.5(7) . . ?
C55* C53B C44B 105.1(16) . . ?
C56B C53B C44B 112.6(8) . . ?
C53B C54B H54D 109.5 . . ?
C53B C54B H54E 109.5 . . ?
H54D C54B H54E 109.5 . . ?
C53B C54B H54F 109.5 . . ?
H54D C54B H54F 109.5 . . ?
H54E C54B H54F 109.5 . . ?
C53B C55B H55D 109.5 . . ?
C53B C55B H55E 109.5 . . ?
H55D C55B H55E 109.5 . . ?
C53B C55B H55F 109.5 . . ?
H55D C55B H55F 109.5 . . ?
H55E C55B H55F 109.5 . . ?
C53B C56B H56D 109.5 . . ?
C53B C56B H56E 109.5 . . ?
H56D C56B H56E 109.5 . . ?
C53B C56B H56F 109.5 . . ?
H56D C56B H56F 109.5 . . ?
H56E C56B H56F 109.5 . . ?
C53B C54* H54G 109.5 . . ?
C53B C54* H54H 109.5 . . ?
H54G C54* H54H 109.5 . . ?
C53B C54* H54I 109.5 . . ?
H54G C54* H54I 109.5 . . ?
H54H C54* H54I 109.5 . . ?
C53B C55* H55G 109.5 . . ?
C53B C55* H55H 109.5 . . ?
H55G C55* H55H 109.5 . . ?
C53B C55* H55I 109.5 . . ?
H55G C55* H55I 109.5 . . ?
H55H C55* H55I 109.5 . . ?
C53B C56* H56G 109.5 . . ?
C53B C56* H56H 109.5 . . ?
H56G C56* H56H 109.5 . . ?
C53B C56* H56I 109.5 . . ?
H56G C56* H56I 109.5 . . ?
H56H C56* H56I 109.5 . . ?
C58B C57B C60B 108.4(9) . . ?
C58B C57B C59B 109.2(8) . . ?
C60B C57B C59B 107.4(8) . . ?
C58B C57B C49B 110.6(7) . . ?
C60B C57B C49B 113.4(7) . . ?
C59B C57B C49B 107.8(7) . . ?
C57B C58B H58D 109.5 . . ?
C57B C58B H58E 109.5 . . ?
H58D C58B H58E 109.5 . . ?
C57B C58B H58F 109.5 . . ?
H58D C58B H58F 109.5 . . ?
H58E C58B H58F 109.5 . . ?
C57B C59B H59D 109.5 . . ?
C57B C59B H59E 109.5 . . ?
H59D C59B H59E 109.5 . . ?
C57B C59B H59F 109.5 . . ?
H59D C59B H59F 109.5 . . ?
H59E C59B H59F 109.5 . . ?
C57B C60B H60D 109.5 . . ?
C57B C60B H60E 109.5 . . ?
H60D C60B H60E 109.5 . . ?
C57B C60B H60F 109.5 . . ?
H60D C60B H60F 109.5 . . ?
H60E C60B H60F 109.5 . . ?

loop_
_geom_bond_atom_site_label_1
_geom_bond_atom_site_label_2
_geom_bond_distance
_geom_bond_site_symmetry_2
_geom_bond_publ_flag
Er1A N3A 2.332(6) . ?
Er1A N1A 2.335(5) . ?
Er1A N2A 2.356(6) . ?
Er1A Br2A 3.0768(8) . ?
Er1A Br5A 3.1020(8) . ?
Er1A Br4A 3.1186(9) . ?
Er1A Br3A 3.1261(8) . ?
Er1A Br1A 3.1465(8) . ?
Er1A Br6A 3.1488(9) . ?
Br1A C2A 1.885(8) . ?
Br2A C11A 1.908(7) . ?
Br3A C22A 1.906(8) . ?
Br4A C31A 1.892(8) . ?
Br5A C42A 1.927(7) . ?
Br6A C51A 1.899(7) . ?
N1A C12A 1.372(9) . ?
N1A C1A 1.393(9) . ?
N2A C21A 1.397(9) . ?
N2A C32A 1.412(9) . ?
N3A C52A 1.390(9) . ?
N3A C41A 1.395(9) . ?
C1A C2A 1.394(10) . ?
C1A C6A 1.412(10) . ?
C2A C3A 1.381(10) . ?
C3A C4A 1.407(10) . ?
C3A H3AA 0.9500 . ?
C4A C5A 1.391(11) . ?
C4A C13A 1.544(11) . ?
C5A C6A 1.406(10) . ?
C5A H5AA 0.9500 . ?
C6A C7A 1.446(10) . ?
C7A C8A 1.400(10) . ?
C7A C12A 1.416(10) . ?
C8A C9A 1.392(11) . ?
C8A H8AA 0.9500 . ?
C9A C10A 1.405(11) . ?
C9A C17A 1.544(10) . ?
C10A C11A 1.382(10) . ?
C10A H10A 0.9500 . ?
C11A C12A 1.410(10) . ?
C13A C15A 1.509(12) . ?
C13A C14A 1.526(12) . ?
C13A C16A 1.526(13) . ?
C14A H14A 0.9800 . ?
C14A H14B 0.9800 . ?
C14A H14C 0.9800 . ?
C15A H15A 0.9800 . ?
C15A H15B 0.9800 . ?
C15A H15C 0.9800 . ?
C16A H16A 0.9800 . ?
C16A H16B 0.9800 . ?
C16A H16C 0.9800 . ?
C17A C18A 1.518(12) . ?
C17A C20A 1.522(12) . ?
C17A C19A 1.532(12) . ?
C18A H18A 0.9800 . ?
C18A H18B 0.9800 . ?
C18A H18C 0.9800 . ?
C19A H19A 0.9800 . ?
C19A H19B 0.9800 . ?
C19A H19C 0.9800 . ?
C20A H20A 0.9800 . ?
C20A H20B 0.9800 . ?
C20A H20C 0.9800 . ?
C21A C22A 1.382(10) . ?
C21A C26A 1.423(10) . ?
C22A C23A 1.373(11) . ?
C23A C24A 1.405(11) . ?
C23A H23A 0.9500 . ?
C24A C25A 1.396(11) . ?
C24A C33A 1.550(12) . ?
C25A C26A 1.378(11) . ?
C25A H25A 0.9500 . ?
C26A C27A 1.453(10) . ?
C27A C28A 1.403(10) . ?
C27A C32A 1.407(10) . ?
C28A C29A 1.386(11) . ?
C28A H28A 0.9500 . ?
C29A C30A 1.399(10) . ?
C29A C37A 1.569(10) . ?
C30A C31A 1.376(10) . ?
C30A H30A 0.9500 . ?
C31A C32A 1.393(10) . ?
C33A C36A 1.521(14) . ?
C33A C35A 1.523(12) . ?
C33A C34A 1.539(13) . ?
C34A H34A 0.9800 . ?
C34A H34B 0.9800 . ?
C34A H34C 0.9800 . ?
C35A H35A 0.9800 . ?
C35A H35B 0.9800 . ?
C35A H35C 0.9800 . ?
C36A H36A 0.9800 . ?
C36A H36B 0.9800 . ?
C36A H36C 0.9800 . ?
C37A C39A 1.388(12) . ?
C37A C38A 1.537(11) . ?
C37A C40A 1.552(12) . ?
C38A H38A 0.9800 . ?
C38A H38B 0.9800 . ?
C38A H38C 0.9800 . ?
C39A H39A 0.9800 . ?
C39A H39B 0.9800 . ?
C39A H39C 0.9800 . ?
C40A H40A 0.9800 . ?
C40A H40B 0.9800 . ?
C40A H40C 0.9800 . ?
C41A C42A 1.377(10) . ?
C41A C46A 1.415(10) . ?
C42A C43A 1.370(10) . ?
C43A C44A 1.408(11) . ?
C43A H43A 0.9500 . ?
C44A C45A 1.394(11) . ?
C44A C53A 1.551(10) . ?
C45A C46A 1.395(10) . ?
C45A H45A 0.9500 . ?
C46A C47A 1.444(10) . ?
C47A C48A 1.402(11) . ?
C47A C52A 1.432(10) . ?
C48A C49A 1.389(10) . ?
C48A H48A 0.9500 . ?
C49A C50A 1.417(10) . ?
C49A C57A 1.532(11) . ?
C50A C51A 1.349(10) . ?
C50A H50A 0.9500 . ?
C51A C52A 1.400(10) . ?
C53A C56A 1.516(12) . ?
C53A C54A 1.522(12) . ?
C53A C55A 1.524(13) . ?
C54A H54A 0.9800 . ?
C54A H54B 0.9800 . ?
C54A H54C 0.9800 . ?
C55A H55A 0.9800 . ?
C55A H55B 0.9800 . ?
C55A H55C 0.9800 . ?
C56A H56A 0.9800 . ?
C56A H56B 0.9800 . ?
C56A H56C 0.9800 . ?
C57A C59A 1.495(12) . ?
C57A C58A 1.498(12) . ?
C57A C60A 1.555(12) . ?
C58A H58A 0.9800 . ?
C58A H58B 0.9800 . ?
C58A H58C 0.9800 . ?
C59A H59A 0.9800 . ?
C59A H59B 0.9800 . ?
C59A H59C 0.9800 . ?
C60A H60A 0.9800 . ?
C60A H60B 0.9800 . ?
C60A H60C 0.9800 . ?
Er1B N3B 2.299(6) . ?
Er1B N1B 2.305(6) . ?
Er1B N2B 2.342(6) . ?
Er1B Br2B 3.0879(9) . ?
Er1B Br3B 3.0913(9) . ?
Er1B Br5B 3.0949(10) . ?
Er1B Br1B 3.1639(9) . ?
Er1B Br4B 3.1921(9) . ?
Er1B Br6B 3.2065(9) . ?
Br1B C2B 1.912(8) . ?
Br2B C11B 1.911(8) . ?
Br3B C22B 1.903(8) . ?
Br4B C31B 1.914(7) . ?
Br5B C42B 1.910(8) . ?
Br6B C51B 1.894(8) . ?
N1B C12B 1.397(10) . ?
N1B C1B 1.406(9) . ?
N2B C32B 1.393(10) . ?
N2B C21B 1.399(9) . ?
N3B C52B 1.397(9) . ?
N3B C41B 1.405(9) . ?
C1B C2B 1.391(10) . ?
C1B C6B 1.408(10) . ?
C2B C3B 1.375(11) . ?
C3B C4B 1.408(11) . ?
C3B H3BA 0.9500 . ?
C4B C5B 1.398(11) . ?
C4B C13B 1.554(11) . ?
C5B C6B 1.398(10) . ?
C5B H5BA 0.9500 . ?
C6B C7B 1.446(10) . ?
C7B C8B 1.393(10) . ?
C7B C12B 1.412(10) . ?
C8B C9B 1.388(11) . ?
C8B H8BA 0.9500 . ?
C9B C10B 1.408(11) . ?
C9B C17B 1.554(11) . ?
C10B C11B 1.378(11) . ?
C10B H10B 0.9500 . ?
C11B C12B 1.379(10) . ?
C13B C14B 1.524(12) . ?
C13B C16B 1.524(11) . ?
C13B C15B 1.551(12) . ?
C14B H14D 0.9800 . ?
C14B H14E 0.9800 . ?
C14B H14F 0.9800 . ?
C15B H15D 0.9800 . ?
C15B H15E 0.9800 . ?
C15B H15F 0.9800 . ?
C16B H16D 0.9800 . ?
C16B H16E 0.9800 . ?
C16B H16F 0.9800 . ?
C17B C20B 1.502(11) . ?
C17B C19B 1.530(12) . ?
C17B C18B 1.532(11) . ?
C18B H18D 0.9800 . ?
C18B H18E 0.9800 . ?
C18B H18F 0.9800 . ?
C19B H19D 0.9800 . ?
C19B H19E 0.9800 . ?
C19B H19F 0.9800 . ?
C20B H20D 0.9800 . ?
C20B H20E 0.9800 . ?
C20B H20F 0.9800 . ?
C21B C22B 1.397(10) . ?
C21B C26B 1.403(10) . ?
C22B C23B 1.366(10) . ?
C23B C25B 1.401(11) . ?
C23B H23B 0.9500 . ?
C24B C25B 1.398(11) . ?
C24B C26B 1.407(11) . ?
C24B H24A 0.9500 . ?
C25B C33B 1.558(11) . ?
C26B C27B 1.430(11) . ?
C27B C28B 1.402(11) . ?
C27B C32B 1.407(10) . ?
C28B C29B 1.397(11) . ?
C28B H28B 0.9500 . ?
C29B C30B 1.413(11) . ?
C29B C37B 1.527(11) . ?
C30B C31B 1.376(11) . ?
C30B H30B 0.9500 . ?
C31B C32B 1.406(10) . ?
C33B C35B 1.452(12) . ?
C33B C36B 1.506(11) . ?
C33B C34B 1.562(12) . ?
C34B H34D 0.9800 . ?
C34B H34E 0.9800 . ?
C34B H34F 0.9800 . ?
C35B H35D 0.9800 . ?
C35B H35E 0.9800 . ?
C35B H35F 0.9800 . ?
C36B H36D 0.9800 . ?
C36B H36E 0.9800 . ?
C36B H36F 0.9800 . ?
C37B C38B 1.510(11) . ?
C37B C39B 1.523(12) . ?
C37B C40B 1.535(12) . ?
C38B H38D 0.9800 . ?
C38B H38E 0.9800 . ?
C38B H38F 0.9800 . ?
C39B H39D 0.9800 . ?
C39B H39E 0.9800 . ?
C39B H39F 0.9800 . ?
C40B H40D 0.9800 . ?
C40B H40E 0.9800 . ?
C40B H40F 0.9800 . ?
C41B C42B 1.389(11) . ?
C41B C46B 1.423(11) . ?
C42B C43B 1.370(11) . ?
C43B C44B 1.396(12) . ?
C43B H43B 0.9500 . ?
C44B C45B 1.396(11) . ?
C44B C53B 1.541(11) . ?
C45B C46B 1.395(11) . ?
C45B H45B 0.9500 . ?
C46B C47B 1.459(11) . ?
C47B C48B 1.392(11) . ?
C47B C52B 1.421(10) . ?
C48B C49B 1.382(11) . ?
C48B H48B 0.9500 . ?
C49B C50B 1.409(11) . ?
C49B C57B 1.541(11) . ?
C50B C51B 1.378(11) . ?
C50B H50B 0.9500 . ?
C51B C52B 1.398(11) . ?
C53B C55B 1.509(8) . ?
C53B C56* 1.512(8) . ?
C53B C54* 1.514(8) . ?
C53B C54B 1.516(8) . ?
C53B C55* 1.522(9) . ?
C53B C56B 1.528(8) . ?
C54B H54D 0.9800 . ?
C54B H54E 0.9800 . ?
C54B H54F 0.9800 . ?
C55B H55D 0.9800 . ?
C55B H55E 0.9800 . ?
C55B H55F 0.9800 . ?
C56B H56D 0.9800 . ?
C56B H56E 0.9800 . ?
C56B H56F 0.9800 . ?
C54* H54G 0.9800 . ?
C54* H54H 0.9800 . ?
C54* H54I 0.9800 . ?
C55* H55G 0.9800 . ?
C55* H55H 0.9800 . ?
C55* H55I 0.9800 . ?
C56* H56G 0.9800 . ?
C56* H56H 0.9800 . ?
C56* H56I 0.9800 . ?
C57B C58B 1.497(12) . ?
C57B C60B 1.498(13) . ?
C57B C59B 1.537(12) . ?
C58B H58D 0.9800 . ?
C58B H58E 0.9800 . ?
C58B H58F 0.9800 . ?
C59B H59D 0.9800 . ?
C59B H59E 0.9800 . ?
C59B H59F 0.9800 . ?
C60B H60D 0.9800 . ?
C60B H60E 0.9800 . ?
C60B H60F 0.9800 . ?
